data_4068539
loop_
_publ_author_name
'Walter, Marc D.'
'Sofield, Chadwick D.'
'Booth, Corwin H.'
'Andersen, Richard A.'

_publ_section_title
;
 Spin Equilibria in Monomeric Manganocenes: Solid-State Magnetic and EXAFS
 Studies
;
_journal_issue 7
_journal_name_full Organometallics
_journal_page_first 2005
_journal_paper_doi 10.1021/om800922j
_journal_volume 28
_journal_year 2009
_chemical_formula_moiety 'C18 H26 Mn'
_chemical_formula_sum 'C18 H26 Mn'
_chemical_formula_weight 297.33
_chemical_melting_point 59.5(5)
_chemical_name_systematic
;
 ?
;
_space_group_IT_number 14
_symmetry_cell_setting monoclinic
_symmetry_space_group_name_Hall '-P 2yn'
_symmetry_space_group_name_H-M 'P 1 21/n 1'
_atom_sites_solution_hydrogens geom
_atom_sites_solution_primary direct
_atom_sites_solution_secondary difmap
_audit_creation_method SHELXL-97
_cell_angle_alpha 90.00
_cell_angle_beta 94.922(2)
_cell_angle_gamma 90.00
_cell_formula_units_Z 2
_cell_length_a 6.1011(9)
_cell_length_b 11.1405(16)
_cell_length_c 11.5594(16)
_cell_measurement_reflns_used 1818
_cell_measurement_temperature 151(2)
_cell_measurement_theta_max 24.57
_cell_measurement_theta_min 2.54
_cell_volume 782.79(19)
_computing_cell_refinement 'Bruker SAINT V. 6.40'
_computing_data_collection 'Bruker SMART V. 5.0.54D'
_computing_data_reduction 'Bruker SAINT V. 6.40'
_computing_structure_refinement 'SHELXL-97 (Sheldrick, 1997)'
_computing_structure_solution 'SHELXS-97 (Sheldrick, 1997)'
_diffrn_ambient_temperature 151(2)
_diffrn_measured_fraction_theta_full 0.962
_diffrn_measured_fraction_theta_max 0.962
_diffrn_measurement_device_type 'Bruker SMART CCD'
_diffrn_measurement_method /w-scan
_diffrn_radiation_monochromator graphite
_diffrn_radiation_source 'fine-focus sealed tube'
_diffrn_radiation_type MoK\a
_diffrn_radiation_wavelength 0.71073
_diffrn_reflns_av_R_equivalents 0.0378
_diffrn_reflns_av_sigmaI/netI 0.0433
_diffrn_reflns_limit_h_max 7
_diffrn_reflns_limit_h_min -6
_diffrn_reflns_limit_k_max 6
_diffrn_reflns_limit_k_min -13
_diffrn_reflns_limit_l_max 13
_diffrn_reflns_limit_l_min -12
_diffrn_reflns_number 3336
_diffrn_reflns_theta_full 24.67
_diffrn_reflns_theta_max 24.67
_diffrn_reflns_theta_min 2.54
_exptl_absorpt_coefficient_mu 0.829
_exptl_absorpt_correction_T_max 0.937
_exptl_absorpt_correction_T_min 0.680
_exptl_absorpt_correction_type empirical
_exptl_absorpt_process_details 'Blessing, 1995'
_exptl_crystal_colour orange-red
_exptl_crystal_density_diffrn 1.261
_exptl_crystal_density_method 'not measured'
_exptl_crystal_description block
_exptl_crystal_F_000 318
_exptl_crystal_size_max 0.30
_exptl_crystal_size_mid 0.21
_exptl_crystal_size_min 0.20
_refine_diff_density_max 0.299
_refine_diff_density_min -0.517
_refine_diff_density_rms 0.070
_refine_ls_extinction_method none
_refine_ls_goodness_of_fit_ref 1.052
_refine_ls_hydrogen_treatment constr
_refine_ls_matrix_type full
_refine_ls_number_parameters 91
_refine_ls_number_reflns 1277
_refine_ls_number_restraints 0
_refine_ls_restrained_S_all 1.052
_refine_ls_R_factor_all 0.0467
_refine_ls_R_factor_gt 0.0366
_refine_ls_shift/su_max 0.000
_refine_ls_shift/su_mean 0.000
_refine_ls_structure_factor_coef Fsqd
_refine_ls_weighting_details 'calc w=1/[\s^2^(Fo^2^)+(0.0589P)^2^+0.3551P] where P=(Fo^2^+2Fc^2^)/3'
_refine_ls_weighting_scheme calc
_refine_ls_wR_factor_gt 0.0959
_refine_ls_wR_factor_ref 0.1026
_reflns_number_gt 1068
_reflns_number_total 1277
_reflns_threshold_expression >2sigma(I)
_cod_data_source_file om800922j_si_002.cif
_cod_data_source_block tBu2Mn
_cod_depositor_comments
;
The following automatic conversions were performed:

'_chemical_melting_point' value '59-60' was changed to '59.5(5)' -
the average value was taken and precision was estimated.

Automatic conversion script
Id: cif_fix_values 1715 2011-07-08 13:25:40Z adriana 
;
_cod_original_sg_symbol_H-M 'P 21/n'
_cod_database_code 4068539

loop_
_symmetry_equiv_pos_as_xyz
'x, y, z'
'-x+1/2, y+1/2, -z+1/2'
'-x, -y, -z'
'x-1/2, -y-1/2, z-1/2'

loop_
_atom_site_label
_atom_site_type_symbol
_atom_site_fract_x
_atom_site_fract_y
_atom_site_fract_z
_atom_site_U_iso_or_equiv
_atom_site_adp_type
_atom_site_occupancy
_atom_site_symmetry_multiplicity
_atom_site_calc_flag
_atom_site_refinement_flags
Mn1 Mn 0.0000 0.0000 0.5000 0.0210(2) Uani 1 2 d S
C1 C 0.1194(4) -0.0525(2) 0.3343(2) 0.0208(5) Uani 1 1 d .
C2 C 0.2593(4) -0.0980(2) 0.4288(2) 0.0231(6) Uani 1 1 d .
H2 H 0.4112 -0.0799 0.4440 0.028 Uiso 1 1 calc R
C3 C 0.1366(4) -0.1745(2) 0.4966(2) 0.0273(6) Uani 1 1 d .
H3 H 0.1912 -0.2165 0.5647 0.033 Uiso 1 1 calc R
C4 C -0.0819(4) -0.1773(2) 0.4448(2) 0.0297(6) Uani 1 1 d .
H4 H -0.2004 -0.2217 0.4716 0.036 Uiso 1 1 calc R
C5 C -0.0925(4) -0.1021(2) 0.3457(2) 0.0262(6) Uani 1 1 d .
H5 H -0.2205 -0.0871 0.2951 0.031 Uiso 1 1 calc R
C6 C 0.1870(4) 0.0271(2) 0.2368(2) 0.0238(6) Uani 1 1 d .
C7 C 0.3708(4) 0.1132(2) 0.2804(2) 0.0306(6) Uani 1 1 d .
H7A H 0.3187 0.1655 0.3404 0.046 Uiso 1 1 calc R
H7B H 0.4134 0.1623 0.2156 0.046 Uiso 1 1 calc R
H7C H 0.4982 0.0671 0.3130 0.046 Uiso 1 1 calc R
C8 C -0.0084(4) 0.1007(3) 0.1831(2) 0.0394(7) Uani 1 1 d .
H8A H -0.1257 0.0463 0.1525 0.059 Uiso 1 1 calc R
H8B H 0.0391 0.1503 0.1198 0.059 Uiso 1 1 calc R
H8C H -0.0636 0.1526 0.2426 0.059 Uiso 1 1 calc R
C9 C 0.2698(5) -0.0544(3) 0.1428(2) 0.0375(7) Uani 1 1 d .
H9A H 0.3912 -0.1042 0.1769 0.056 Uiso 1 1 calc R
H9B H 0.3215 -0.0050 0.0805 0.056 Uiso 1 1 calc R
H9C H 0.1496 -0.1063 0.1110 0.056 Uiso 1 1 calc R

loop_
_atom_site_aniso_label
_atom_site_aniso_U_11
_atom_site_aniso_U_22
_atom_site_aniso_U_33
_atom_site_aniso_U_23
_atom_site_aniso_U_13
_atom_site_aniso_U_12
Mn1 0.0250(3) 0.0187(3) 0.0196(3) -0.0027(2) 0.0028(2) -0.0017(2)
C1 0.0238(13) 0.0204(13) 0.0184(12) -0.0033(10) 0.0023(10) 0.0008(10)
C2 0.0238(12) 0.0229(14) 0.0224(13) -0.0024(10) 0.0004(10) 0.0028(11)
C3 0.0393(15) 0.0205(14) 0.0222(13) 0.0012(11) 0.0027(11) 0.0022(12)
C4 0.0401(15) 0.0216(14) 0.0288(14) -0.0072(11) 0.0117(12) -0.0101(12)
C5 0.0264(13) 0.0266(14) 0.0254(13) -0.0089(11) 0.0011(10) -0.0028(11)
C6 0.0261(13) 0.0279(14) 0.0172(13) 0.0024(10) 0.0006(10) 0.0018(10)
C7 0.0364(15) 0.0274(15) 0.0290(14) 0.0038(11) 0.0080(11) -0.0056(12)
C8 0.0394(16) 0.0451(18) 0.0330(16) 0.0147(13) -0.0003(13) 0.0099(14)
C9 0.0530(18) 0.0370(17) 0.0234(14) -0.0029(12) 0.0094(13) -0.0005(14)

loop_
_atom_type_symbol
_atom_type_description
_atom_type_scat_dispersion_real
_atom_type_scat_dispersion_imag
_atom_type_scat_source
C C 0.0033 0.0016 'International Tables Vol C Tables 4.2.6.8 and 6.1.1.4'
H H 0.0000 0.0000 'International Tables Vol C Tables 4.2.6.8 and 6.1.1.4'
Mn Mn 0.3368 0.7283 'International Tables Vol C Tables 4.2.6.8 and 6.1.1.4'

loop_
_geom_angle_atom_site_label_1
_geom_angle_atom_site_label_2
_geom_angle_atom_site_label_3
_geom_angle
_geom_angle_site_symmetry_1
_geom_angle_site_symmetry_3
C3 Mn1 C3 180.0 3_556 .
C3 Mn1 C4 141.02(10) 3_556 .
C3 Mn1 C4 38.98(10) . .
C3 Mn1 C4 38.98(10) 3_556 3_556
C3 Mn1 C4 141.02(10) . 3_556
C4 Mn1 C4 180.00(5) . 3_556
C3 Mn1 C2 38.79(9) 3_556 3_556
C3 Mn1 C2 141.21(9) . 3_556
C4 Mn1 C2 115.28(10) . 3_556
C4 Mn1 C2 64.72(10) 3_556 3_556
C3 Mn1 C2 141.21(9) 3_556 .
C3 Mn1 C2 38.79(9) . .
C4 Mn1 C2 64.72(10) . .
C4 Mn1 C2 115.28(10) 3_556 .
C2 Mn1 C2 180.00(11) 3_556 .
C3 Mn1 C5 64.82(10) 3_556 3_556
C3 Mn1 C5 115.18(10) . 3_556
C4 Mn1 C5 141.29(10) . 3_556
C4 Mn1 C5 38.71(10) 3_556 3_556
C2 Mn1 C5 64.02(9) 3_556 3_556
C2 Mn1 C5 115.98(9) . 3_556
C3 Mn1 C5 115.18(10) 3_556 .
C3 Mn1 C5 64.82(10) . .
C4 Mn1 C5 38.71(10) . .
C4 Mn1 C5 141.29(10) 3_556 .
C2 Mn1 C5 115.98(9) 3_556 .
C2 Mn1 C5 64.02(9) . .
C5 Mn1 C5 180.0 3_556 .
C3 Mn1 C1 64.96(9) 3_556 3_556
C3 Mn1 C1 115.04(9) . 3_556
C4 Mn1 C1 115.15(10) . 3_556
C4 Mn1 C1 64.85(10) 3_556 3_556
C2 Mn1 C1 38.29(9) 3_556 3_556
C2 Mn1 C1 141.71(9) . 3_556
C5 Mn1 C1 38.29(9) 3_556 3_556
C5 Mn1 C1 141.71(9) . 3_556
C3 Mn1 C1 115.04(9) 3_556 .
C3 Mn1 C1 64.96(9) . .
C4 Mn1 C1 64.85(10) . .
C4 Mn1 C1 115.15(10) 3_556 .
C2 Mn1 C1 141.71(9) 3_556 .
C2 Mn1 C1 38.29(9) . .
C5 Mn1 C1 141.71(9) 3_556 .
C5 Mn1 C1 38.29(9) . .
C1 Mn1 C1 180.00(5) 3_556 .
C2 C1 C5 106.3(2) . .
C2 C1 C6 126.5(2) . .
C5 C1 C6 127.1(2) . .
C2 C1 Mn1 69.23(14) . .
C5 C1 Mn1 69.42(14) . .
C6 C1 Mn1 128.74(17) . .
C3 C2 C1 109.2(2) . .
C3 C2 Mn1 69.58(14) . .
C1 C2 Mn1 72.48(13) . .
C3 C2 H2 125.4 . .
C1 C2 H2 125.4 . .
Mn1 C2 H2 124.1 . .
C4 C3 C2 107.6(2) . .
C4 C3 Mn1 70.69(14) . .
C2 C3 Mn1 71.63(14) . .
C4 C3 H3 126.2 . .
C2 C3 H3 126.2 . .
Mn1 C3 H3 123.1 . .
C3 C4 C5 107.8(2) . .
C3 C4 Mn1 70.34(14) . .
C5 C4 Mn1 71.67(14) . .
C3 C4 H4 126.1 . .
C5 C4 H4 126.1 . .
Mn1 C4 H4 123.5 . .
C4 C5 C1 109.0(2) . .
C4 C5 Mn1 69.61(14) . .
C1 C5 Mn1 72.29(13) . .
C4 C5 H5 125.5 . .
C1 C5 H5 125.5 . .
Mn1 C5 H5 124.2 . .
C1 C6 C7 111.1(2) . .
C1 C6 C8 111.2(2) . .
C7 C6 C8 108.7(2) . .
C1 C6 C9 107.8(2) . .
C7 C6 C9 109.2(2) . .
C8 C6 C9 108.8(2) . .
C6 C7 H7A 109.5 . .
C6 C7 H7B 109.5 . .
H7A C7 H7B 109.5 . .
C6 C7 H7C 109.5 . .
H7A C7 H7C 109.5 . .
H7B C7 H7C 109.5 . .
C6 C8 H8A 109.5 . .
C6 C8 H8B 109.5 . .
H8A C8 H8B 109.5 . .
C6 C8 H8C 109.5 . .
H8A C8 H8C 109.5 . .
H8B C8 H8C 109.5 . .
C6 C9 H9A 109.5 . .
C6 C9 H9B 109.5 . .
H9A C9 H9B 109.5 . .
C6 C9 H9C 109.5 . .
H9A C9 H9C 109.5 . .
H9B C9 H9C 109.5 . .

loop_
_geom_bond_atom_site_label_1
_geom_bond_atom_site_label_2
_geom_bond_distance
_geom_bond_site_symmetry_2
Mn1 C3 2.117(2) 3_556
Mn1 C3 2.117(2) .
Mn1 C4 2.122(2) .
Mn1 C4 2.122(2) 3_556
Mn1 C2 2.144(2) 3_556
Mn1 C2 2.144(2) .
Mn1 C5 2.149(2) 3_556
Mn1 C5 2.149(2) .
Mn1 C1 2.187(2) 3_556
Mn1 C1 2.187(2) .
C1 C2 1.421(3) .
C1 C5 1.422(3) .
C1 C6 1.519(4) .
C2 C3 1.415(3) .
C2 H2 0.9500 .
C3 C4 1.414(4) .
C3 H3 0.9500 .
C4 C5 1.416(4) .
C4 H4 0.9500 .
C5 H5 0.9500 .
C6 C7 1.527(4) .
C6 C8 1.534(3) .
C6 C9 1.535(4) .
C7 H7A 0.9800 .
C7 H7B 0.9800 .
C7 H7C 0.9800 .
C8 H8A 0.9800 .
C8 H8B 0.9800 .
C8 H8C 0.9800 .
C9 H9A 0.9800 .
C9 H9B 0.9800 .
C9 H9C 0.9800 .

loop_
_geom_torsion_atom_site_label_1
_geom_torsion_atom_site_label_2
_geom_torsion_atom_site_label_3
_geom_torsion_atom_site_label_4
_geom_torsion
_geom_torsion_site_symmetry_1
C3 Mn1 C1 C2 142.82(14) 3_556
C3 Mn1 C1 C2 -37.18(14) .
C4 Mn1 C1 C2 -80.41(16) .
C4 Mn1 C1 C2 99.59(16) 3_556
C2 Mn1 C1 C2 180.0 3_556
C5 Mn1 C1 C2 62.4(2) 3_556
C5 Mn1 C1 C2 -117.6(2) .
C1 Mn1 C1 C2 149(100) 3_556
C3 Mn1 C1 C5 -99.56(16) 3_556
C3 Mn1 C1 C5 80.44(16) .
C4 Mn1 C1 C5 37.21(15) .
C4 Mn1 C1 C5 -142.79(15) 3_556
C2 Mn1 C1 C5 -62.4(2) 3_556
C2 Mn1 C1 C5 117.6(2) .
C5 Mn1 C1 C5 180.0 3_556
C1 Mn1 C1 C5 -94(100) 3_556
C3 Mn1 C1 C6 22.0(2) 3_556
C3 Mn1 C1 C6 -158.0(2) .
C4 Mn1 C1 C6 158.8(2) .
C4 Mn1 C1 C6 -21.2(2) 3_556
C2 Mn1 C1 C6 59.2(3) 3_556
C2 Mn1 C1 C6 -120.8(3) .
C5 Mn1 C1 C6 -58.4(3) 3_556
C5 Mn1 C1 C6 121.6(3) .
C1 Mn1 C1 C6 28(100) 3_556
C5 C1 C2 C3 0.4(3) .
C6 C1 C2 C3 -176.3(2) .
Mn1 C1 C2 C3 60.17(17) .
C5 C1 C2 Mn1 -59.81(16) .
C6 C1 C2 Mn1 123.5(2) .
C3 Mn1 C2 C3 180.0 3_556
C4 Mn1 C2 C3 -38.30(15) .
C4 Mn1 C2 C3 141.70(15) 3_556
C2 Mn1 C2 C3 -159.7(4) 3_556
C5 Mn1 C2 C3 98.57(16) 3_556
C5 Mn1 C2 C3 -81.43(16) .
C1 Mn1 C2 C3 60.9(2) 3_556
C1 Mn1 C2 C3 -119.1(2) .
C3 Mn1 C2 C1 -60.9(2) 3_556
C3 Mn1 C2 C1 119.1(2) .
C4 Mn1 C2 C1 80.77(16) .
C4 Mn1 C2 C1 -99.23(16) 3_556
C2 Mn1 C2 C1 -40.6(3) 3_556
C5 Mn1 C2 C1 -142.36(14) 3_556
C5 Mn1 C2 C1 37.64(14) .
C1 Mn1 C2 C1 180.0 3_556
C1 C2 C3 C4 -0.1(3) .
Mn1 C2 C3 C4 61.90(17) .
C1 C2 C3 Mn1 -61.97(17) .
C3 Mn1 C3 C4 -119(56) 3_556
C4 Mn1 C3 C4 180.0 3_556
C2 Mn1 C3 C4 63.0(2) 3_556
C2 Mn1 C3 C4 -117.0(2) .
C5 Mn1 C3 C4 142.16(14) 3_556
C5 Mn1 C3 C4 -37.84(14) .
C1 Mn1 C3 C4 99.70(15) 3_556
C1 Mn1 C3 C4 -80.30(15) .
C3 Mn1 C3 C2 -2(56) 3_556
C4 Mn1 C3 C2 117.0(2) .
C4 Mn1 C3 C2 -63.0(2) 3_556
C2 Mn1 C3 C2 180.0 3_556
C5 Mn1 C3 C2 -100.83(15) 3_556
C5 Mn1 C3 C2 79.17(15) .
C1 Mn1 C3 C2 -143.29(14) 3_556
C1 Mn1 C3 C2 36.71(14) .
C2 C3 C4 C5 -0.3(3) .
Mn1 C3 C4 C5 62.26(17) .
C2 C3 C4 Mn1 -62.51(17) .
C3 Mn1 C4 C3 180.0 3_556
C4 Mn1 C4 C3 35(100) 3_556
C2 Mn1 C4 C3 -141.89(14) 3_556
C2 Mn1 C4 C3 38.11(14) .
C5 Mn1 C4 C3 -62.6(2) 3_556
C5 Mn1 C4 C3 117.4(2) .
C1 Mn1 C4 C3 -99.38(15) 3_556
C1 Mn1 C4 C3 80.62(15) .
C3 Mn1 C4 C5 62.6(2) 3_556
C3 Mn1 C4 C5 -117.4(2) .
C4 Mn1 C4 C5 -82(100) 3_556
C2 Mn1 C4 C5 100.69(15) 3_556
C2 Mn1 C4 C5 -79.31(15) .
C5 Mn1 C4 C5 180.0 3_556
C1 Mn1 C4 C5 143.19(14) 3_556
C1 Mn1 C4 C5 -36.81(14) .
C3 C4 C5 C1 0.5(3) .
Mn1 C4 C5 C1 61.88(17) .
C3 C4 C5 Mn1 -61.39(17) .
C2 C1 C5 C4 -0.5(3) .
C6 C1 C5 C4 176.2(2) .
Mn1 C1 C5 C4 -60.21(17) .
C2 C1 C5 Mn1 59.69(16) .
C6 C1 C5 Mn1 -123.6(2) .
C3 Mn1 C5 C4 -141.91(15) 3_556
C3 Mn1 C5 C4 38.09(15) .
C4 Mn1 C5 C4 180.0 3_556
C2 Mn1 C5 C4 -98.72(16) 3_556
C2 Mn1 C5 C4 81.28(16) .
C5 Mn1 C5 C4 144(100) 3_556
C1 Mn1 C5 C4 -61.1(2) 3_556
C1 Mn1 C5 C4 118.9(2) .
C3 Mn1 C5 C1 99.17(15) 3_556
C3 Mn1 C5 C1 -80.83(15) .
C4 Mn1 C5 C1 -118.9(2) .
C4 Mn1 C5 C1 61.1(2) 3_556
C2 Mn1 C5 C1 142.36(14) 3_556
C2 Mn1 C5 C1 -37.64(14) .
C5 Mn1 C5 C1 25(100) 3_556
C1 Mn1 C5 C1 180.0 3_556
C2 C1 C6 C7 -34.2(3) .
C5 C1 C6 C7 149.7(2) .
Mn1 C1 C6 C7 57.4(3) .
C2 C1 C6 C8 -155.5(2) .
C5 C1 C6 C8 28.5(4) .
Mn1 C1 C6 C8 -63.9(3) .
C2 C1 C6 C9 85.4(3) .
C5 C1 C6 C9 -90.6(3) .
Mn1 C1 C6 C9 177.01(17) .
